data_2222354
loop_
_publ_author_name
'Liu, Ting'

_publ_section_title
;
 2-<i>p</i>-Tolyl-1-<i>p</i>-tolylmethyl-1<i>H</i>-benzimidazole
;
_journal_coeditor_code HK2704
_journal_issue 7
_journal_name_full 'Acta Crystallographica Section E'
_journal_page_first o1688
_journal_paper_doi 10.1107/S1600536809021175
_journal_volume 65
_journal_year 2009
_chemical_formula_iupac 'C22 H20 N2'
_chemical_formula_moiety 'C22 H20 N2'
_chemical_formula_sum 'C22 H20 N2'
_chemical_formula_weight 312.40
_chemical_name_systematic
;
2-<i>p</i>-Tolyl-1-<i>p</i>-tolylmethyl-1<i>H</i>-benzimidazole
;
_space_group_IT_number 2
_symmetry_cell_setting triclinic
_symmetry_space_group_name_Hall '-P 1'
_symmetry_space_group_name_H-M 'P -1'
_atom_sites_solution_hydrogens geom
_atom_sites_solution_primary direct
_atom_sites_solution_secondary difmap
_audit_creation_method SHELXL-97
_cell_angle_alpha 84.12(3)
_cell_angle_beta 81.44(3)
_cell_angle_gamma 75.87(3)
_cell_formula_units_Z 4
_cell_length_a 9.7046(19)
_cell_length_b 10.457(2)
_cell_length_c 17.825(4)
_cell_measurement_reflns_used 2562
_cell_measurement_temperature 294(2)
_cell_measurement_theta_max 27.48
_cell_measurement_theta_min 3.01
_cell_volume 1730.5(7)
_computing_cell_refinement 'CrystalClear (Rigaku, 2005)'
_computing_data_collection 'CrystalClear (Rigaku, 2005)'
_computing_data_reduction 'CrystalClear (Rigaku, 2005)'
_computing_molecular_graphics 'SHELXTL (Sheldrick, 2008)'
_computing_publication_material 'SHELXL97 (Sheldrick, 2008)'
_computing_structure_refinement 'SHELXL97 (Sheldrick, 2008)'
_computing_structure_solution 'SHELXS97 (Sheldrick, 2008)'
_diffrn_ambient_temperature 294(2)
_diffrn_detector_area_resol_mean 13.6612
_diffrn_measured_fraction_theta_full 0.997
_diffrn_measured_fraction_theta_max 0.997
_diffrn_measurement_device_type 'Rigaku SCXmini'
_diffrn_measurement_method \w
_diffrn_radiation_monochromator graphite
_diffrn_radiation_source 'fine-focus sealed tube'
_diffrn_radiation_type MoK\a
_diffrn_radiation_wavelength 0.71073
_diffrn_reflns_av_R_equivalents 0.0565
_diffrn_reflns_av_sigmaI/netI 0.0751
_diffrn_reflns_limit_h_max 11
_diffrn_reflns_limit_h_min -11
_diffrn_reflns_limit_k_max 12
_diffrn_reflns_limit_k_min -12
_diffrn_reflns_limit_l_max 21
_diffrn_reflns_limit_l_min -21
_diffrn_reflns_number 16221
_diffrn_reflns_theta_full 26.00
_diffrn_reflns_theta_max 26.00
_diffrn_reflns_theta_min 3.01
_diffrn_standards_number 0
_exptl_absorpt_coefficient_mu 0.070
_exptl_absorpt_correction_T_max 0.988
_exptl_absorpt_correction_T_min 0.984
_exptl_absorpt_correction_type multi-scan
_exptl_absorpt_process_details '(CrystalClear; Rigaku, 2005)'
_exptl_crystal_colour yellow
_exptl_crystal_density_diffrn 1.199
_exptl_crystal_density_method 'not measured'
_exptl_crystal_description prism
_exptl_crystal_F_000 664
_exptl_crystal_size_max 0.20
_exptl_crystal_size_mid 0.18
_exptl_crystal_size_min 0.15
_refine_diff_density_max 0.228
_refine_diff_density_min -0.162
_refine_ls_extinction_coef 0.0175(19)
_refine_ls_extinction_expression Fc^*^=kFc[1+0.001xFc^2^\l^3^/sin(2\q)]^-1/4^
_refine_ls_extinction_method 'SHELXL97 (Sheldrick, 2008)'
_refine_ls_goodness_of_fit_ref 1.009
_refine_ls_hydrogen_treatment constr
_refine_ls_matrix_type full
_refine_ls_number_parameters 434
_refine_ls_number_reflns 6773
_refine_ls_number_restraints 0
_refine_ls_restrained_S_all 1.009
_refine_ls_R_factor_all 0.1273
_refine_ls_R_factor_gt 0.0653
_refine_ls_shift/su_max 0.001
_refine_ls_shift/su_mean 0.000
_refine_ls_structure_factor_coef Fsqd
_refine_ls_weighting_details 'calc w=1/[\s^2^(Fo^2^)+(0.0746P)^2^+0.1986P] where P=(Fo^2^+2Fc^2^)/3'
_refine_ls_weighting_scheme calc
_refine_ls_wR_factor_gt 0.1497
_refine_ls_wR_factor_ref 0.1732
_reflns_number_gt 3812
_reflns_number_total 6773
_reflns_threshold_expression I>2\s(I)
_cod_data_source_file hk2704.cif
_cod_data_source_block I
_cod_original_cell_volume 1730.4(7)
_cod_database_code 2222354
_cod_database_fobs_code 2222354

loop_
_symmetry_equiv_pos_as_xyz
'x, y, z'
'-x, -y, -z'

loop_
_atom_site_type_symbol
_atom_site_label
_atom_site_fract_x
_atom_site_fract_y
_atom_site_fract_z
_atom_site_U_iso_or_equiv
_atom_site_adp_type
_atom_site_calc_flag
_atom_site_refinement_flags
_atom_site_occupancy
_atom_site_disorder_assembly
_atom_site_disorder_group
N N1 0.6191(2) 1.6298(2) -0.44528(12) 0.0553(6) Uani d . 1 . .
N N2 0.6780(2) 1.57278(19) -0.32714(11) 0.0453(5) Uani d . 1 . .
N N3 0.1316(2) 1.0170(2) 0.07446(11) 0.0479(5) Uani d . 1 . .
N N4 0.2184(2) 0.98105(19) 0.18661(11) 0.0424(5) Uani d . 1 . .
C C1 0.8163(3) 1.4336(2) -0.43273(14) 0.0464(6) Uani d . 1 . .
C C2 0.9553(3) 1.4080(3) -0.41494(14) 0.0542(7) Uani d . 1 . .
H H2A 0.9774 1.4587 -0.3806 0.065 Uiso calc R 1 . .
C C3 1.0614(3) 1.3078(3) -0.44762(15) 0.0586(8) Uani d . 1 . .
H H3B 1.1543 1.2925 -0.4355 0.070 Uiso calc R 1 . .
C C4 1.0298(3) 1.2301(3) -0.49837(16) 0.0588(8) Uani d . 1 . .
C C5 0.8919(3) 1.2560(3) -0.51599(16) 0.0650(8) Uani d . 1 . .
H H5A 0.8699 1.2052 -0.5504 0.078 Uiso calc R 1 . .
C C6 0.7857(3) 1.3558(3) -0.48363(15) 0.0576(7) Uani d . 1 . .
H H6A 0.6930 1.3710 -0.4960 0.069 Uiso calc R 1 . .
C C7 1.1466(3) 1.1202(3) -0.53379(19) 0.0848(10) Uani d . 1 . .
H H7A 1.2352 1.1176 -0.5152 0.127 Uiso calc R 1 . .
H H7B 1.1578 1.1364 -0.5881 0.127 Uiso calc R 1 . .
H H7C 1.1206 1.0371 -0.5205 0.127 Uiso calc R 1 . .
C C8 0.7038(3) 1.5452(2) -0.40265(14) 0.0466(6) Uani d . 1 . .
C C9 0.5663(3) 1.6844(3) -0.32230(15) 0.0479(6) Uani d . 1 . .
C C10 0.4940(3) 1.7545(3) -0.26059(17) 0.0612(8) Uani d . 1 . .
H H10A 0.5174 1.7295 -0.2116 0.073 Uiso calc R 1 . .
C C11 0.3857(3) 1.8631(3) -0.2755(2) 0.0767(9) Uani d . 1 . .
H H11A 0.3343 1.9126 -0.2357 0.092 Uiso calc R 1 . .
C C12 0.3519(3) 1.9000(3) -0.3491(2) 0.0804(10) Uani d . 1 . .
H H12A 0.2792 1.9744 -0.3575 0.096 Uiso calc R 1 . .
C C13 0.4237(3) 1.8291(3) -0.40956(19) 0.0700(9) Uani d . 1 . .
H H13A 0.4002 1.8542 -0.4585 0.084 Uiso calc R 1 . .
C C14 0.5320(3) 1.7190(3) -0.39567(16) 0.0523(7) Uani d . 1 . .
C C15 0.7380(3) 1.4943(3) -0.26301(14) 0.0507(7) Uani d . 1 . .
H H15A 0.7855 1.4068 -0.2790 0.061 Uiso calc R 1 . .
H H15B 0.6599 1.4847 -0.2236 0.061 Uiso calc R 1 . .
C C16 0.8433(2) 1.5486(2) -0.22885(13) 0.0437(6) Uani d . 1 . .
C C17 0.9021(3) 1.4811(3) -0.16589(15) 0.0618(8) Uani d . 1 . .
H H17A 0.8757 1.4037 -0.1457 0.074 Uiso calc R 1 . .
C C18 0.9984(3) 1.5259(3) -0.13277(17) 0.0718(9) Uani d . 1 . .
H H18A 1.0368 1.4775 -0.0909 0.086 Uiso calc R 1 . .
C C19 1.0397(3) 1.6404(3) -0.15976(19) 0.0659(8) Uani d . 1 . .
C C20 0.9818(3) 1.7078(3) -0.22217(19) 0.0662(8) Uani d . 1 . .
H H20A 1.0078 1.7857 -0.2417 0.079 Uiso calc R 1 . .
C C21 0.8854(3) 1.6627(3) -0.25690(16) 0.0554(7) Uani d . 1 . .
H H21A 0.8489 1.7101 -0.2995 0.066 Uiso calc R 1 . .
C C22 1.1441(4) 1.6895(4) -0.1216(2) 0.1041(13) Uani d . 1 . .
H H22A 1.1721 1.6294 -0.0791 0.156 Uiso calc R 1 . .
H H22B 1.0992 1.7755 -0.1041 0.156 Uiso calc R 1 . .
H H22C 1.2272 1.6948 -0.1573 0.156 Uiso calc R 1 . .
C C23 0.3362(3) 1.1114(2) 0.07900(13) 0.0431(6) Uani d . 1 . .
C C24 0.4795(3) 1.0759(3) 0.09004(14) 0.0495(7) Uani d . 1 . .
H H24A 0.5119 1.0032 0.1228 0.059 Uiso calc R 1 . .
C C25 0.5746(3) 1.1477(3) 0.05280(14) 0.0541(7) Uani d . 1 . .
H H25A 0.6702 1.1226 0.0611 0.065 Uiso calc R 1 . .
C C26 0.5304(3) 1.2565(3) 0.00336(14) 0.0518(7) Uani d . 1 . .
C C27 0.3868(3) 1.2908(3) -0.00714(15) 0.0581(7) Uani d . 1 . .
H H27A 0.3543 1.3637 -0.0397 0.070 Uiso calc R 1 . .
C C28 0.2916(3) 1.2198(3) 0.02942(15) 0.0532(7) Uani d . 1 . .
H H28A 0.1962 1.2447 0.0208 0.064 Uiso calc R 1 . .
C C29 0.6345(3) 1.3335(3) -0.03835(17) 0.0734(9) Uani d . 1 . .
H H29A 0.5847 1.4046 -0.0699 0.110 Uiso calc R 1 . .
H H29B 0.7084 1.2761 -0.0695 0.110 Uiso calc R 1 . .
H H29C 0.6768 1.3690 -0.0022 0.110 Uiso calc R 1 . .
C C30 0.2308(2) 1.0356(2) 0.11300(14) 0.0438(6) Uani d . 1 . .
C C31 0.1011(2) 0.9250(2) 0.19544(14) 0.0423(6) Uani d . 1 . .
C C32 0.0355(3) 0.8616(2) 0.25793(15) 0.0526(7) Uani d . 1 . .
H H32A 0.0700 0.8477 0.3048 0.063 Uiso calc R 1 . .
C C33 -0.0839(3) 0.8205(3) 0.24641(17) 0.0615(8) Uani d . 1 . .
H H33A -0.1311 0.7774 0.2867 0.074 Uiso calc R 1 . .
C C34 -0.1361(3) 0.8413(3) 0.17649(18) 0.0608(8) Uani d . 1 . .
H H34A -0.2171 0.8120 0.1714 0.073 Uiso calc R 1 . .
C C35 -0.0707(3) 0.9041(2) 0.11474(16) 0.0538(7) Uani d . 1 . .
H H35A -0.1055 0.9172 0.0680 0.065 Uiso calc R 1 . .
C C36 0.0495(3) 0.9472(2) 0.12493(14) 0.0447(6) Uani d . 1 . .
C C37 0.2984(3) 0.9895(2) 0.24814(13) 0.0471(6) Uani d . 1 . .
H H37A 0.2310 1.0158 0.2929 0.056 Uiso calc R 1 . .
H H37B 0.3507 1.0582 0.2336 0.056 Uiso calc R 1 . .
C C38 0.4024(2) 0.8630(2) 0.26853(13) 0.0428(6) Uani d . 1 . .
C C39 0.4396(3) 0.8375(3) 0.34111(15) 0.0651(8) Uani d . 1 . .
H H39A 0.3976 0.8975 0.3777 0.078 Uiso calc R 1 . .
C C40 0.5393(3) 0.7230(3) 0.36022(16) 0.0699(9) Uani d . 1 . .
H H40A 0.5623 0.7076 0.4097 0.084 Uiso calc R 1 . .
C C41 0.6042(3) 0.6326(3) 0.30811(16) 0.0539(7) Uani d . 1 . .
C C42 0.5665(3) 0.6578(3) 0.23607(16) 0.0546(7) Uani d . 1 . .
H H42A 0.6086 0.5974 0.1997 0.065 Uiso calc R 1 . .
C C43 0.4675(3) 0.7708(2) 0.21636(14) 0.0483(6) Uani d . 1 . .
H H43A 0.4442 0.7851 0.1670 0.058 Uiso calc R 1 . .
C C44 0.7142(3) 0.5098(3) 0.3292(2) 0.0820(10) Uani d . 1 . .
H H44A 0.7274 0.5095 0.3815 0.123 Uiso calc R 1 . .
H H44B 0.8035 0.5090 0.2975 0.123 Uiso calc R 1 . .
H H44C 0.6816 0.4329 0.3219 0.123 Uiso calc R 1 . .

loop_
_atom_site_aniso_label
_atom_site_aniso_U_11
_atom_site_aniso_U_22
_atom_site_aniso_U_33
_atom_site_aniso_U_12
_atom_site_aniso_U_13
_atom_site_aniso_U_23
N1 0.0517(13) 0.0609(14) 0.0511(14) -0.0031(11) -0.0162(11) -0.0040(12)
N2 0.0463(12) 0.0466(12) 0.0433(12) -0.0079(10) -0.0098(9) -0.0052(10)
N3 0.0442(12) 0.0577(13) 0.0432(12) -0.0158(10) -0.0102(10) 0.0059(11)
N4 0.0433(12) 0.0450(12) 0.0383(12) -0.0096(10) -0.0078(9) 0.0019(10)
C1 0.0471(15) 0.0490(15) 0.0415(14) -0.0080(12) -0.0083(11) 0.0000(12)
C2 0.0547(17) 0.0587(17) 0.0478(16) -0.0087(14) -0.0081(13) -0.0055(14)
C3 0.0518(17) 0.0625(18) 0.0529(17) -0.0027(14) -0.0039(13) 0.0059(15)
C4 0.067(2) 0.0468(16) 0.0526(17) -0.0016(14) 0.0037(14) 0.0008(14)
C5 0.074(2) 0.0587(18) 0.0642(19) -0.0117(16) -0.0110(16) -0.0164(16)
C6 0.0547(17) 0.0605(18) 0.0587(17) -0.0118(14) -0.0110(13) -0.0079(15)
C7 0.088(2) 0.068(2) 0.082(2) 0.0055(18) 0.0055(19) -0.0086(18)
C8 0.0438(15) 0.0521(16) 0.0460(15) -0.0111(13) -0.0110(12) -0.0054(13)
C9 0.0412(14) 0.0506(15) 0.0553(17) -0.0136(12) -0.0069(12) -0.0109(13)
C10 0.0611(18) 0.0663(19) 0.0587(18) -0.0145(16) -0.0080(14) -0.0167(16)
C11 0.062(2) 0.075(2) 0.090(3) -0.0025(17) -0.0051(18) -0.035(2)
C12 0.058(2) 0.072(2) 0.106(3) 0.0082(16) -0.0221(19) -0.023(2)
C13 0.0563(18) 0.070(2) 0.079(2) 0.0031(16) -0.0216(16) -0.0095(18)
C14 0.0415(15) 0.0579(17) 0.0590(17) -0.0085(13) -0.0117(13) -0.0104(14)
C15 0.0563(17) 0.0509(16) 0.0454(15) -0.0164(13) -0.0041(13) -0.0002(13)
C16 0.0439(15) 0.0468(15) 0.0385(14) -0.0067(12) -0.0059(11) -0.0026(12)
C17 0.0648(19) 0.0699(19) 0.0512(17) -0.0202(16) -0.0081(14) 0.0060(15)
C18 0.068(2) 0.093(2) 0.0534(18) -0.0091(18) -0.0245(15) -0.0008(18)
C19 0.0518(18) 0.069(2) 0.079(2) -0.0039(15) -0.0170(16) -0.0234(18)
C20 0.0556(18) 0.0503(17) 0.096(2) -0.0115(14) -0.0193(17) -0.0082(17)
C21 0.0542(17) 0.0454(16) 0.0666(19) -0.0085(13) -0.0171(14) 0.0017(14)
C22 0.074(2) 0.120(3) 0.132(3) -0.016(2) -0.045(2) -0.043(3)
C23 0.0431(14) 0.0497(15) 0.0377(14) -0.0132(12) -0.0056(11) -0.0029(12)
C24 0.0519(16) 0.0528(16) 0.0457(15) -0.0136(13) -0.0119(12) -0.0001(13)
C25 0.0463(16) 0.0699(19) 0.0513(17) -0.0203(14) -0.0062(13) -0.0114(15)
C26 0.0608(18) 0.0561(17) 0.0439(15) -0.0262(14) 0.0004(13) -0.0080(14)
C27 0.0647(19) 0.0566(17) 0.0536(17) -0.0194(15) -0.0102(14) 0.0100(14)
C28 0.0463(16) 0.0592(17) 0.0540(16) -0.0144(13) -0.0101(13) 0.0069(14)
C29 0.083(2) 0.083(2) 0.067(2) -0.0471(19) -0.0051(16) -0.0010(17)
C30 0.0393(14) 0.0464(15) 0.0436(15) -0.0065(12) -0.0057(11) -0.0020(12)
C31 0.0412(14) 0.0371(13) 0.0452(15) -0.0057(11) -0.0039(11) 0.0017(12)
C32 0.0537(17) 0.0460(15) 0.0538(17) -0.0070(13) -0.0056(13) 0.0035(13)
C33 0.0564(18) 0.0562(17) 0.067(2) -0.0160(14) 0.0065(15) 0.0066(15)
C34 0.0439(16) 0.0567(17) 0.081(2) -0.0146(13) -0.0078(15) 0.0048(16)
C35 0.0448(16) 0.0552(17) 0.0631(18) -0.0140(13) -0.0148(13) 0.0045(14)
C36 0.0419(14) 0.0452(15) 0.0446(15) -0.0061(12) -0.0080(11) 0.0027(12)
C37 0.0542(16) 0.0481(15) 0.0392(14) -0.0089(13) -0.0113(12) -0.0044(12)
C38 0.0414(14) 0.0524(15) 0.0370(14) -0.0163(12) -0.0063(11) 0.0002(12)
C39 0.0653(19) 0.083(2) 0.0389(16) 0.0035(16) -0.0135(13) -0.0090(15)
C40 0.0641(19) 0.097(2) 0.0414(16) -0.0047(18) -0.0168(14) 0.0069(17)
C41 0.0436(15) 0.0598(18) 0.0582(18) -0.0130(13) -0.0142(13) 0.0097(15)
C42 0.0530(17) 0.0521(17) 0.0584(18) -0.0104(13) -0.0087(13) -0.0052(14)
C43 0.0586(17) 0.0500(16) 0.0391(14) -0.0144(13) -0.0142(12) 0.0000(13)
C44 0.070(2) 0.075(2) 0.095(3) -0.0042(17) -0.0285(18) 0.0143(19)

loop_
_atom_type_symbol
_atom_type_description
_atom_type_scat_dispersion_real
_atom_type_scat_dispersion_imag
_atom_type_scat_source
C C 0.0033 0.0016 'International Tables Vol C Tables 4.2.6.8 and 6.1.1.4'
H H 0.0000 0.0000 'International Tables Vol C Tables 4.2.6.8 and 6.1.1.4'
N N 0.0061 0.0033 'International Tables Vol C Tables 4.2.6.8 and 6.1.1.4'

loop_
_geom_angle_atom_site_label_1
_geom_angle_atom_site_label_2
_geom_angle_atom_site_label_3
_geom_angle_site_symmetry_1
_geom_angle_site_symmetry_3
_geom_angle
_geom_angle_publ_flag
C8 N1 C14 . . 105.0(2) ?
C8 N2 C15 . . 128.5(2) ?
C9 N2 C8 . . 105.8(2) ?
C9 N2 C15 . . 125.2(2) ?
C30 N3 C36 . . 105.4(2) ?
C30 N4 C31 . . 106.51(19) ?
C30 N4 C37 . . 129.1(2) ?
C31 N4 C37 . . 124.1(2) ?
C2 C1 C8 . . 121.9(2) ?
C6 C1 C2 . . 118.5(2) ?
C6 C1 C8 . . 119.5(2) ?
C1 C2 C3 . . 120.9(3) ?
C1 C2 H2A . . 119.5 ?
C3 C2 H2A . . 119.5 ?
C2 C3 C4 . . 120.3(3) ?
C2 C3 H3B . . 119.9 ?
C4 C3 H3B . . 119.9 ?
C3 C4 C7 . . 120.0(3) ?
C5 C4 C3 . . 118.6(3) ?
C5 C4 C7 . . 121.3(3) ?
C4 C5 C6 . . 121.3(3) ?
C4 C5 H5A . . 119.3 ?
C6 C5 H5A . . 119.3 ?
C1 C6 H6A . . 119.8 ?
C5 C6 C1 . . 120.4(3) ?
C5 C6 H6A . . 119.8 ?
C4 C7 H7A . . 109.5 ?
C4 C7 H7B . . 109.5 ?
C4 C7 H7C . . 109.5 ?
H7A C7 H7B . . 109.5 ?
H7A C7 H7C . . 109.5 ?
H7B C7 H7C . . 109.5 ?
N1 C8 N2 . . 113.1(2) ?
N1 C8 C1 . . 123.4(2) ?
N2 C8 C1 . . 123.5(2) ?
N2 C9 C10 . . 131.3(3) ?
N2 C9 C14 . . 106.1(2) ?
C10 C9 C14 . . 122.6(3) ?
C9 C10 H10A . . 121.7 ?
C11 C10 C9 . . 116.6(3) ?
C11 C10 H10A . . 121.7 ?
C10 C11 C12 . . 121.3(3) ?
C10 C11 H11A . . 119.4 ?
C12 C11 H11A . . 119.4 ?
C11 C12 H12A . . 119.3 ?
C13 C12 C11 . . 121.4(3) ?
C13 C12 H12A . . 119.3 ?
C12 C13 C14 . . 118.2(3) ?
C12 C13 H13A . . 120.9 ?
C14 C13 H13A . . 120.9 ?
N1 C14 C9 . . 110.0(2) ?
C13 C14 N1 . . 130.1(3) ?
C13 C14 C9 . . 119.9(3) ?
N2 C15 C16 . . 115.6(2) ?
N2 C15 H15A . . 108.4 ?
N2 C15 H15B . . 108.4 ?
C16 C15 H15A . . 108.4 ?
C16 C15 H15B . . 108.4 ?
H15A C15 H15B . . 107.4 ?
C17 C16 C15 . . 119.0(2) ?
C21 C16 C17 . . 117.4(2) ?
C21 C16 C15 . . 123.7(2) ?
C16 C17 H17A . . 119.3 ?
C18 C17 C16 . . 121.4(3) ?
C18 C17 H17A . . 119.3 ?
C17 C18 C19 . . 121.7(3) ?
C17 C18 H18A . . 119.2 ?
C19 C18 H18A . . 119.2 ?
C18 C19 C20 . . 117.2(3) ?
C18 C19 C22 . . 120.9(3) ?
C20 C19 C22 . . 121.8(3) ?
C19 C20 C21 . . 121.7(3) ?
C19 C20 H20A . . 119.2 ?
C21 C20 H20A . . 119.2 ?
C16 C21 C20 . . 120.6(3) ?
C16 C21 H21A . . 119.7 ?
C20 C21 H21A . . 119.7 ?
C19 C22 H22A . . 109.5 ?
C19 C22 H22B . . 109.5 ?
C19 C22 H22C . . 109.5 ?
H22A C22 H22B . . 109.5 ?
H22A C22 H22C . . 109.5 ?
H22B C22 H22C . . 109.5 ?
C24 C23 C30 . . 123.7(2) ?
C28 C23 C24 . . 118.3(2) ?
C28 C23 C30 . . 118.0(2) ?
C23 C24 H24A . . 119.7 ?
C25 C24 C23 . . 120.6(2) ?
C25 C24 H24A . . 119.7 ?
C24 C25 C26 . . 121.3(2) ?
C24 C25 H25A . . 119.3 ?
C26 C25 H25A . . 119.3 ?
C25 C26 C29 . . 121.4(3) ?
C27 C26 C25 . . 117.4(2) ?
C27 C26 C29 . . 121.1(3) ?
C26 C27 H27A . . 119.2 ?
C28 C27 C26 . . 121.6(3) ?
C28 C27 H27A . . 119.2 ?
C23 C28 H28A . . 119.6 ?
C27 C28 C23 . . 120.7(2) ?
C27 C28 H28A . . 119.6 ?
C26 C29 H29A . . 109.5 ?
C26 C29 H29B . . 109.5 ?
C26 C29 H29C . . 109.5 ?
H29A C29 H29B . . 109.5 ?
H29A C29 H29C . . 109.5 ?
H29B C29 H29C . . 109.5 ?
N3 C30 N4 . . 112.4(2) ?
N3 C30 C23 . . 121.6(2) ?
N4 C30 C23 . . 125.9(2) ?
N4 C31 C32 . . 131.9(2) ?
N4 C31 C36 . . 105.7(2) ?
C32 C31 C36 . . 122.4(2) ?
C31 C32 H32A . . 122.0 ?
C33 C32 C31 . . 116.1(3) ?
C33 C32 H32A . . 122.0 ?
C32 C33 C34 . . 122.2(3) ?
C32 C33 H33A . . 118.9 ?
C34 C33 H33A . . 118.9 ?
C33 C34 H34A . . 119.2 ?
C35 C34 C33 . . 121.6(3) ?
C35 C34 H34A . . 119.2 ?
C34 C35 C36 . . 117.4(3) ?
C34 C35 H35A . . 121.3 ?
C36 C35 H35A . . 121.3 ?
N3 C36 C35 . . 129.7(2) ?
N3 C36 C31 . . 109.9(2) ?
C35 C36 C31 . . 120.4(2) ?
N4 C37 C38 . . 114.20(19) ?
N4 C37 H37A . . 108.7 ?
N4 C37 H37B . . 108.7 ?
C38 C37 H37A . . 108.7 ?
C38 C37 H37B . . 108.7 ?
H37A C37 H37B . . 107.6 ?
C39 C38 C43 . . 117.4(2) ?
C39 C38 C37 . . 119.9(2) ?
C43 C38 C37 . . 122.6(2) ?
C38 C39 C40 . . 120.7(3) ?
C38 C39 H39A . . 119.7 ?
C40 C39 H39A . . 119.7 ?
C39 C40 H40A . . 119.2 ?
C41 C40 C39 . . 121.6(3) ?
C41 C40 H40A . . 119.2 ?
C40 C41 C44 . . 121.1(3) ?
C42 C41 C40 . . 117.6(3) ?
C42 C41 C44 . . 121.2(3) ?
C41 C42 C43 . . 121.4(3) ?
C41 C42 H42A . . 119.3 ?
C43 C42 H42A . . 119.3 ?
C38 C43 H43A . . 119.4 ?
C42 C43 C38 . . 121.3(2) ?
C42 C43 H43A . . 119.4 ?
C41 C44 H44A . . 109.5 ?
C41 C44 H44B . . 109.5 ?
C41 C44 H44C . . 109.5 ?
H44A C44 H44B . . 109.5 ?
H44A C44 H44C . . 109.5 ?
H44B C44 H44C . . 109.5 ?

loop_
_geom_bond_atom_site_label_1
_geom_bond_atom_site_label_2
_geom_bond_site_symmetry_2
_geom_bond_distance
_geom_bond_publ_flag
N1 C8 . 1.315(3) ?
N1 C14 . 1.388(3) ?
N2 C8 . 1.379(3) ?
N2 C9 . 1.386(3) ?
N2 C15 . 1.446(3) ?
N3 C30 . 1.324(3) ?
N3 C36 . 1.383(3) ?
N4 C30 . 1.376(3) ?
N4 C31 . 1.384(3) ?
N4 C37 . 1.456(3) ?
C1 C2 . 1.387(3) ?
C1 C6 . 1.387(3) ?
C2 C3 . 1.384(4) ?
C2 H2A . 0.9300 ?
C3 H3B . 0.9300 ?
C4 C3 . 1.388(4) ?
C4 C5 . 1.376(4) ?
C4 C7 . 1.518(4) ?
C5 H5A . 0.9300 ?
C6 C5 . 1.381(4) ?
C6 H6A . 0.9300 ?
C7 H7A . 0.9600 ?
C7 H7B . 0.9600 ?
C7 H7C . 0.9600 ?
C8 C1 . 1.474(3) ?
C9 C10 . 1.387(4) ?
C9 C14 . 1.388(4) ?
C10 C11 . 1.380(4) ?
C10 H10A . 0.9300 ?
C11 H11A . 0.9300 ?
C12 C11 . 1.393(4) ?
C12 H12A . 0.9300 ?
C13 C12 . 1.373(4) ?
C13 H13A . 0.9300 ?
C14 C13 . 1.385(4) ?
C15 H15A . 0.9700 ?
C15 H15B . 0.9700 ?
C16 C15 . 1.509(3) ?
C16 C17 . 1.384(4) ?
C16 C21 . 1.376(3) ?
C17 C18 . 1.369(4) ?
C17 H17A . 0.9300 ?
C18 H18A . 0.9300 ?
C19 C18 . 1.373(4) ?
C19 C22 . 1.511(4) ?
C20 C19 . 1.372(4) ?
C20 H20A . 0.9300 ?
C21 C20 . 1.389(4) ?
C21 H21A . 0.9300 ?
C22 H22A . 0.9600 ?
C22 H22B . 0.9600 ?
C22 H22C . 0.9600 ?
C23 C24 . 1.388(3) ?
C23 C28 . 1.386(3) ?
C23 C30 . 1.467(3) ?
C24 C25 . 1.382(3) ?
C24 H24A . 0.9300 ?
C25 H25A . 0.9300 ?
C26 C25 . 1.387(4) ?
C26 C29 . 1.508(4) ?
C27 C26 . 1.388(4) ?
C27 H27A . 0.9300 ?
C28 C27 . 1.373(3) ?
C28 H28A . 0.9300 ?
C29 H29A . 0.9600 ?
C29 H29B . 0.9600 ?
C29 H29C . 0.9600 ?
C31 C32 . 1.389(3) ?
C31 C36 . 1.398(3) ?
C32 C33 . 1.378(4) ?
C32 H32A . 0.9300 ?
C33 H33A . 0.9300 ?
C34 C33 . 1.391(4) ?
C34 C35 . 1.376(4) ?
C34 H34A . 0.9300 ?
C35 H35A . 0.9300 ?
C36 C35 . 1.390(3) ?
C37 C38 . 1.504(3) ?
C37 H37A . 0.9700 ?
C37 H37B . 0.9700 ?
C38 C39 . 1.377(3) ?
C38 C43 . 1.380(3) ?
C39 C40 . 1.391(4) ?
C39 H39A . 0.9300 ?
C40 H40A . 0.9300 ?
C41 C40 . 1.367(4) ?
C41 C44 . 1.510(4) ?
C42 C41 . 1.369(4) ?
C42 H42A . 0.9300 ?
C43 C42 . 1.380(3) ?
C43 H43A . 0.9300 ?
C44 H44A . 0.9600 ?
C44 H44B . 0.9600 ?
C44 H44C . 0.9600 ?

loop_
_geom_hbond_atom_site_label_D
_geom_hbond_atom_site_label_H
_geom_hbond_atom_site_label_A
_geom_hbond_site_symmetry_A
_geom_hbond_distance_DH
_geom_hbond_distance_HA
_geom_hbond_distance_DA
_geom_hbond_angle_DHA
_geom_hbond_publ_flag
C35 H35A N3 2_575 0.93 2.60 3.491(3) 162 yes
